data_4310559
loop_
_publ_author_name
'Garth R. Giesbrecht'
'John C. Gordon'
'David L. Clark'
'Brian L. Scott'

_publ_section_title
;
 Auto-ionization in Lutetium Iodide Complexes: Effect of the Ionic Radius
 on Lanthanide-Iodide Binding
;
_journal_name_full 'Inorganic Chemistry'
_journal_page_first 1065
_journal_page_last 1070
_journal_paper_doi 10.1021/ic035090y
_journal_volume 43
_journal_year 2004
_chemical_formula_sum 'C28 H32 I2 Lu N5 O'
_chemical_formula_weight 883.36
_chemical_name_systematic
; 
 ? 
;
_space_group_IT_number 19
_symmetry_cell_setting orthorhombic
_symmetry_space_group_name_Hall 'P 2ac 2ab'
_symmetry_space_group_name_H-M 'P 21 21 21'
_atom_sites_solution_hydrogens geom
_atom_sites_solution_primary direct
_atom_sites_solution_secondary difmap
_audit_creation_method SHELXL-97
_cell_angle_alpha 90.00
_cell_angle_beta 90.00
_cell_angle_gamma 90.00
_cell_formula_units_Z 4
_cell_length_a 16.993(9)
_cell_length_b 13.044(7)
_cell_length_c 14.664(11)
_cell_measurement_temperature 203(2)
_cell_volume 3250(3)
_computing_cell_refinement 'Bruker SAINT (v. 5.00, Bruker 1998)'
_computing_data_collection 'Siemens SMART (v. 4.202, Siemens 1996)'
_computing_data_reduction 'Bruker SAINT (v. 5.00, Bruker 1998)'
_computing_molecular_graphics 'Bruker AXS SHEXTL (v. 5.10)'
_computing_publication_material 'SHELXL-97 (Sheldrick, 1997)'
_computing_structure_refinement 'SHELXL-97 (Sheldrick, 1997)'
_computing_structure_solution 'SHELXS-97 (Sheldrick, 1990)'
_diffrn_ambient_temperature 203(2)
_diffrn_measurement_device_type '/f scans'
_diffrn_radiation_monochromator graphite
_diffrn_radiation_source 'fine-focus sealed tube'
_diffrn_radiation_type MoK\a
_diffrn_radiation_wavelength 0.71073
_diffrn_reflns_av_R_equivalents 0.0213
_diffrn_reflns_av_sigmaI/netI 0.0167
_diffrn_reflns_limit_h_max 7
_diffrn_reflns_limit_h_min -18
_diffrn_reflns_limit_k_max 15
_diffrn_reflns_limit_k_min -15
_diffrn_reflns_limit_l_max 17
_diffrn_reflns_limit_l_min -17
_diffrn_reflns_number 20572
_diffrn_reflns_theta_max 25.37
_diffrn_reflns_theta_min 1.83
_diffrn_standards_decay_% '< 2'
_exptl_absorpt_coefficient_mu 4.963
_exptl_absorpt_correction_T_max 0.6922
_exptl_absorpt_correction_T_min 0.2681
_exptl_crystal_colour yellow
_exptl_crystal_density_diffrn 1.805
_exptl_crystal_density_method 'not measured'
_exptl_crystal_description 'irregular plate'
_exptl_crystal_F_000 1680
_exptl_crystal_size_max 0.36
_exptl_crystal_size_mid 0.08
_exptl_crystal_size_min 0.08
_refine_ls_abs_structure_details 'Flack H D (1983), Acta Cryst. A39, 876-881'
_refine_ls_abs_structure_Flack 0.462(12)
_refine_ls_extinction_method none
_refine_ls_goodness_of_fit_ref 1.876
_refine_ls_hydrogen_treatment mixed
_refine_ls_matrix_type full
_refine_ls_number_parameters 335
_refine_ls_number_reflns 5600
_refine_ls_number_restraints 0
_refine_ls_restrained_S_all 1.876
_refine_ls_R_factor_all 0.0397
_refine_ls_R_factor_gt 0.0373
_refine_ls_shift/su_max 0.002
_refine_ls_shift/su_mean 0.000
_refine_ls_structure_factor_coef Fsqd
_refine_ls_weighting_details 'calc w=1/[\s^2^(Fo^2^)+(0.0347P)^2^+0.0000P] where P=(Fo^2^+2Fc^2^)/3'
_refine_ls_weighting_scheme calc
_refine_ls_wR_factor_gt 0.0901
_refine_ls_wR_factor_ref 0.0908
_reflns_number_gt 5379
_reflns_number_total 5600
_reflns_threshold_expression >2sigma(I)
_cod_data_source_file ic035090ysi20030915_063115_2.cif
_cod_data_source_block ccd742c
_cod_original_cell_volume 3251(3)
_cod_database_code 4310559

loop_
_symmetry_equiv_pos_as_xyz
'x, y, z'
'-x+1/2, -y, z+1/2'
'-x, y+1/2, -z+1/2'
'x+1/2, -y+1/2, -z'

loop_
_atom_site_label
_atom_site_type_symbol
_atom_site_fract_x
_atom_site_fract_y
_atom_site_fract_z
_atom_site_U_iso_or_equiv
_atom_site_adp_type
_atom_site_occupancy
_atom_site_symmetry_multiplicity
_atom_site_calc_flag
_atom_site_refinement_flags
_atom_site_disorder_assembly
_atom_site_disorder_group
O1 O -0.1833(3) 0.9661(3) -0.0083(4) 0.0426(12) Uani 1 1 d . . .
Lu1 Lu -0.095614(17) 0.863884(19) -0.00486(2) 0.03041(9) Uani 1 1 d . . .
I1 I 0.03227(3) 0.69740(3) 0.00187(5) 0.04389(13) Uani 1 1 d . . .
I2 I 0.14649(4) 0.84933(5) 0.48166(5) 0.06147(19) Uani 1 1 d . . .
N1 N -0.1759(6) 0.7460(5) -0.0975(4) 0.043(2) Uani 1 1 d . . .
N2 N -0.1728(5) 0.7583(5) 0.1037(5) 0.0399(19) Uani 1 1 d . . .
N3 N -0.0582(5) 0.9153(6) 0.1493(4) 0.0357(16) Uani 1 1 d . . .
N4 N 0.0092(4) 0.9991(4) -0.0124(5) 0.0372(15) Uani 1 1 d . . .
N5 N -0.0590(5) 0.8910(6) -0.1659(5) 0.0411(18) Uani 1 1 d . . .
C1 C -0.2215(6) 0.7843(7) -0.1657(6) 0.049(2) Uani 1 1 d . . .
H1 H -0.2268 0.8550 -0.1705 0.059 Uiso 1 1 calc R . .
C2 C -0.2601(8) 0.7231(9) -0.2280(8) 0.074(4) Uani 1 1 d . . .
H2 H -0.2886 0.7528 -0.2751 0.089 Uiso 1 1 calc R . .
C3 C -0.2565(9) 0.6208(9) -0.2207(8) 0.085(4) Uani 1 1 d . . .
H3 H -0.2817 0.5785 -0.2626 0.101 Uiso 1 1 calc R . .
C4 C -0.2150(8) 0.5814(8) -0.1504(9) 0.078(3) Uani 1 1 d . . .
H4 H -0.2130 0.5106 -0.1432 0.094 Uiso 1 1 calc R . .
C5 C -0.1757(6) 0.6425(6) -0.0894(6) 0.053(2) Uani 1 1 d . . .
H5 H -0.1484 0.6123 -0.0415 0.063 Uiso 1 1 calc R . .
C6 C -0.2503(6) 0.7719(7) 0.1101(6) 0.050(2) Uani 1 1 d . . .
H6 H -0.2754 0.8080 0.0639 0.059 Uiso 1 1 calc R . .
C7 C -0.2945(8) 0.7364(8) 0.1797(8) 0.070(3) Uani 1 1 d . . .
H7 H -0.3484 0.7487 0.1791 0.084 Uiso 1 1 calc R . .
C8 C -0.2642(10) 0.6853(9) 0.2479(10) 0.093(5) Uani 1 1 d . . .
H8 H -0.2950 0.6626 0.2963 0.112 Uiso 1 1 calc R . .
C9 C -0.1870(9) 0.6674(9) 0.2446(8) 0.077(3) Uani 1 1 d . . .
H9 H -0.1641 0.6310 0.2922 0.092 Uiso 1 1 calc R . .
C10 C -0.1380(7) 0.7010(8) 0.1725(7) 0.066(3) Uani 1 1 d . . .
H10 H -0.0846 0.6853 0.1713 0.079 Uiso 1 1 calc R . .
C11 C 0.0087(9) 0.8863(11) 0.1945(8) 0.086(4) Uani 1 1 d . . .
H11 H 0.0439 0.8452 0.1626 0.104 Uiso 1 1 calc R . .
C12 C 0.0277(11) 0.9104(16) 0.2772(10) 0.122(7) Uani 1 1 d . . .
H12 H 0.0704 0.8799 0.3061 0.147 Uiso 1 1 calc R . .
C13 C -0.0156(10) 0.9796(12) 0.3191(10) 0.093(5) Uani 1 1 d . . .
H13 H -0.0023 0.9995 0.3780 0.111 Uiso 1 1 calc R . .
C14 C -0.0802(8) 1.0234(10) 0.2776(8) 0.074(4) Uani 1 1 d . . .
H14 H -0.1072 1.0780 0.3038 0.089 Uiso 1 1 calc R . .
C15 C -0.1018(7) 0.9832(9) 0.1981(7) 0.061(3) Uani 1 1 d . . .
H15 H -0.1501 1.0029 0.1742 0.074 Uiso 1 1 calc R . .
C16 C 0.0837(5) 0.9787(7) -0.0322(6) 0.048(2) Uani 1 1 d . . .
H16 H 0.0983 0.9115 -0.0448 0.057 Uiso 1 1 calc R . .
C17 C 0.1389(6) 1.0530(8) -0.0346(8) 0.070(3) Uani 1 1 d . . .
H17 H 0.1899 1.0359 -0.0516 0.084 Uiso 1 1 calc R . .
C18 C 0.1227(5) 1.1500(6) -0.0134(8) 0.065(3) Uani 1 1 d . . .
H18 H 0.1618 1.1999 -0.0117 0.078 Uiso 1 1 calc R . .
C19 C 0.0454(5) 1.1730(6) 0.0057(8) 0.059(2) Uani 1 1 d . . .
H19 H 0.0302 1.2407 0.0149 0.070 Uiso 1 1 calc R . .
C20 C -0.0090(4) 1.0962(6) 0.0111(6) 0.0424(18) Uani 1 1 d . . .
H20 H -0.0595 1.1111 0.0314 0.051 Uiso 1 1 calc R . .
C21 C -0.0654(6) 0.9875(7) -0.2011(7) 0.043(2) Uani 1 1 d . . .
H21 H -0.0859 1.0388 -0.1640 0.051 Uiso 1 1 calc R . .
C22 C -0.0435(7) 1.0128(8) -0.2872(7) 0.056(3) Uani 1 1 d . . .
H22 H -0.0535 1.0783 -0.3093 0.067 Uiso 1 1 calc R . .
C23 C -0.0072(8) 0.9433(10) -0.3409(6) 0.068(4) Uani 1 1 d . . .
H23 H 0.0121 0.9612 -0.3981 0.082 Uiso 1 1 calc R . .
C24 C 0.0005(6) 0.8426(9) -0.3073(6) 0.060(3) Uani 1 1 d . . .
H24 H 0.0216 0.7911 -0.3436 0.072 Uiso 1 1 calc R . .
C25 C -0.0239(6) 0.8222(7) -0.2198(6) 0.049(2) Uani 1 1 d . . .
H25 H -0.0154 0.7567 -0.1968 0.059 Uiso 1 1 calc R . .
C26 C -0.2572(5) 1.0148(7) -0.0232(6) 0.052(2) Uani 1 1 d . . .
H26 H -0.2958 0.9615 -0.0384 0.063 Uiso 1 1 calc R . .
C27 C -0.2819(7) 1.0629(8) 0.0613(8) 0.071(3) Uani 1 1 d . . .
H27A H -0.2842 1.0123 0.1088 0.107 Uiso 1 1 calc R . .
H27B H -0.3330 1.0930 0.0533 0.107 Uiso 1 1 calc R . .
H27C H -0.2448 1.1153 0.0778 0.107 Uiso 1 1 calc R . .
C28 C -0.2558(7) 1.0906(8) -0.0998(8) 0.069(3) Uani 1 1 d . . .
H28A H -0.2407 1.0566 -0.1551 0.104 Uiso 1 1 calc R . .
H28B H -0.2186 1.1438 -0.0862 0.104 Uiso 1 1 calc R . .
H28C H -0.3072 1.1200 -0.1071 0.104 Uiso 1 1 calc R . .

loop_
_atom_site_aniso_label
_atom_site_aniso_U_11
_atom_site_aniso_U_22
_atom_site_aniso_U_33
_atom_site_aniso_U_23
_atom_site_aniso_U_13
_atom_site_aniso_U_12
O1 0.030(3) 0.037(2) 0.061(3) -0.003(3) 0.010(3) 0.0026(19)
Lu1 0.03051(17) 0.03210(14) 0.02861(14) -0.00069(14) -0.00046(14) -0.00089(10)
I1 0.0455(3) 0.0417(2) 0.0444(3) 0.0031(3) 0.0017(3) 0.01048(19)
I2 0.0441(4) 0.0668(4) 0.0735(5) -0.0018(3) 0.0159(3) -0.0028(3)
N1 0.060(6) 0.036(5) 0.033(4) 0.001(3) -0.003(3) -0.001(4)
N2 0.043(6) 0.038(5) 0.039(4) 0.008(3) -0.002(3) -0.011(4)
N3 0.031(4) 0.040(4) 0.037(4) -0.006(3) -0.006(3) -0.007(3)
N4 0.032(4) 0.043(3) 0.037(4) 0.003(3) -0.004(3) -0.006(2)
N5 0.041(5) 0.043(4) 0.039(4) -0.005(3) -0.002(3) 0.000(3)
C1 0.047(6) 0.050(5) 0.051(5) 0.005(4) -0.002(4) -0.007(4)
C2 0.088(11) 0.067(7) 0.067(7) 0.007(5) -0.037(7) -0.010(7)
C3 0.106(12) 0.069(7) 0.079(8) -0.016(6) -0.039(8) -0.014(7)
C4 0.085(10) 0.046(5) 0.105(9) -0.015(6) -0.015(8) -0.002(6)
C5 0.064(7) 0.043(5) 0.051(5) 0.000(4) -0.012(4) -0.005(4)
C6 0.040(6) 0.044(5) 0.064(6) 0.017(4) 0.004(4) -0.006(4)
C7 0.069(9) 0.077(7) 0.064(7) 0.011(6) 0.020(6) -0.007(6)
C8 0.121(15) 0.057(8) 0.102(10) 0.007(7) 0.023(9) -0.018(9)
C9 0.098(11) 0.068(7) 0.064(7) 0.022(5) 0.014(6) -0.007(7)
C10 0.055(7) 0.084(8) 0.058(6) 0.031(5) 0.006(5) 0.002(6)
C11 0.093(11) 0.113(11) 0.053(6) -0.031(6) -0.012(6) 0.019(8)
C12 0.080(12) 0.21(2) 0.080(10) -0.037(11) -0.033(8) 0.003(12)
C13 0.078(12) 0.103(11) 0.098(11) -0.048(9) -0.026(9) 0.004(9)
C14 0.058(9) 0.096(9) 0.068(7) -0.035(6) 0.006(6) 0.009(7)
C15 0.043(7) 0.084(8) 0.057(6) -0.023(5) -0.007(5) 0.006(6)
C16 0.018(5) 0.060(5) 0.065(6) -0.006(4) 0.001(4) -0.003(4)
C17 0.032(6) 0.063(6) 0.115(9) 0.000(6) 0.014(5) -0.018(4)
C18 0.037(5) 0.046(5) 0.111(9) 0.028(7) -0.014(5) -0.015(4)
C19 0.066(7) 0.043(4) 0.067(6) 0.015(5) -0.011(6) 0.000(4)
C20 0.027(4) 0.048(4) 0.052(5) -0.012(4) -0.006(4) -0.001(3)
C21 0.030(6) 0.045(5) 0.053(5) 0.001(4) -0.006(4) 0.001(4)
C22 0.043(8) 0.065(7) 0.058(6) 0.020(5) 0.012(5) -0.001(5)
C23 0.069(9) 0.103(10) 0.032(5) 0.011(5) 0.010(5) 0.011(7)
C24 0.048(7) 0.092(8) 0.040(5) -0.005(5) 0.002(4) 0.012(6)
C25 0.046(6) 0.055(5) 0.047(5) 0.003(4) 0.004(4) 0.008(4)
C26 0.035(5) 0.054(5) 0.068(7) 0.015(4) -0.002(4) 0.001(4)
C27 0.058(8) 0.062(7) 0.092(8) 0.008(6) 0.020(6) 0.023(6)
C28 0.059(8) 0.062(6) 0.087(8) 0.013(6) -0.021(6) -0.002(6)

loop_
_atom_type_symbol
_atom_type_description
_atom_type_scat_dispersion_real
_atom_type_scat_dispersion_imag
_atom_type_scat_source
C C 0.0033 0.0016 'International Tables Vol C Tables 4.2.6.8 and 6.1.1.4'
H H 0.0000 0.0000 'International Tables Vol C Tables 4.2.6.8 and 6.1.1.4'
N N 0.0061 0.0033 'International Tables Vol C Tables 4.2.6.8 and 6.1.1.4'
I I -0.4742 1.8119 'International Tables Vol C Tables 4.2.6.8 and 6.1.1.4'
Lu Lu -0.4720 5.8584 'International Tables Vol C Tables 4.2.6.8 and 6.1.1.4'
O O 0.0106 0.0060 'International Tables Vol C Tables 4.2.6.8 and 6.1.1.4'

loop_
_geom_angle_atom_site_label_1
_geom_angle_atom_site_label_2
_geom_angle_atom_site_label_3
_geom_angle
_geom_angle_site_symmetry_1
_geom_angle_site_symmetry_3
_geom_angle_publ_flag
C26 O1 Lu1 163.3(5) . . ?
O1 Lu1 N3 91.9(3) . . ?
O1 Lu1 N1 89.4(3) . . ?
N3 Lu1 N1 145.7(2) . . ?
O1 Lu1 N5 93.9(3) . . ?
N3 Lu1 N5 141.3(2) . . ?
N1 Lu1 N5 72.6(2) . . ?
O1 Lu1 N2 89.6(3) . . ?
N3 Lu1 N2 72.3(2) . . ?
N1 Lu1 N2 73.4(2) . . ?
N5 Lu1 N2 145.8(2) . . ?
O1 Lu1 N4 93.4(2) . . ?
N3 Lu1 N4 70.3(2) . . ?
N1 Lu1 N4 143.9(2) . . ?
N5 Lu1 N4 71.2(2) . . ?
N2 Lu1 N4 142.6(2) . . ?
O1 Lu1 I1 176.82(14) . . ?
N3 Lu1 I1 88.87(18) . . ?
N1 Lu1 I1 88.18(19) . . ?
N5 Lu1 I1 87.35(18) . . ?
N2 Lu1 I1 87.8(2) . . ?
N4 Lu1 I1 89.80(15) . . ?
C5 N1 C1 115.6(8) . . ?
C5 N1 Lu1 124.9(6) . . ?
C1 N1 Lu1 119.4(6) . . ?
C6 N2 C10 116.2(8) . . ?
C6 N2 Lu1 119.6(6) . . ?
C10 N2 Lu1 122.7(7) . . ?
C15 N3 C11 112.2(8) . . ?
C15 N3 Lu1 121.7(7) . . ?
C11 N3 Lu1 126.0(7) . . ?
C16 N4 C20 117.6(7) . . ?
C16 N4 Lu1 123.1(5) . . ?
C20 N4 Lu1 119.1(5) . . ?
C25 N5 C21 115.6(8) . . ?
C25 N5 Lu1 125.6(6) . . ?
C21 N5 Lu1 118.3(6) . . ?
N1 C1 C2 123.0(9) . . ?
C3 C2 C1 120.2(11) . . ?
C2 C3 C4 117.6(10) . . ?
C3 C4 C5 122.0(10) . . ?
N1 C5 C4 121.4(9) . . ?
N2 C6 C7 124.0(10) . . ?
C8 C7 C6 122.3(14) . . ?
C7 C8 C9 116.7(14) . . ?
C8 C9 C10 123.5(12) . . ?
N2 C10 C9 117.3(11) . . ?
C12 C11 N3 126.4(14) . . ?
C11 C12 C13 117.7(16) . . ?
C12 C13 C14 121.6(14) . . ?
C15 C14 C13 116.3(12) . . ?
C14 C15 N3 124.7(11) . . ?
N4 C16 C17 121.7(9) . . ?
C18 C17 C16 122.3(10) . . ?
C17 C18 C19 116.8(8) . . ?
C20 C19 C18 119.8(8) . . ?
N4 C20 C19 121.4(8) . . ?
C22 C21 N5 123.6(9) . . ?
C23 C22 C21 120.3(10) . . ?
C22 C23 C24 117.6(9) . . ?
C25 C24 C23 118.7(9) . . ?
N5 C25 C24 123.8(9) . . ?
O1 C26 C27 108.4(8) . . ?
O1 C26 C28 113.3(8) . . ?
C27 C26 C28 111.1(8) . . ?

loop_
_geom_bond_atom_site_label_1
_geom_bond_atom_site_label_2
_geom_bond_distance
_geom_bond_site_symmetry_2
_geom_bond_publ_flag
O1 C26 1.424(10) . ?
O1 Lu1 2.001(5) . ?
Lu1 N3 2.443(6) . ?
Lu1 N1 2.464(8) . ?
Lu1 N5 2.468(7) . ?
Lu1 N2 2.480(7) . ?
Lu1 N4 2.509(6) . ?
Lu1 I1 3.0738(13) . ?
N1 C5 1.354(11) . ?
N1 C1 1.360(12) . ?
N2 C6 1.332(13) . ?
N2 C10 1.389(12) . ?
N3 C15 1.358(13) . ?
N3 C11 1.368(15) . ?
N4 C16 1.326(11) . ?
N4 C20 1.348(9) . ?
N5 C25 1.337(11) . ?
N5 C21 1.364(11) . ?
C1 C2 1.380(14) . ?
C2 C3 1.339(16) . ?
C3 C4 1.351(16) . ?
C4 C5 1.373(14) . ?
C6 C7 1.349(13) . ?
C7 C8 1.307(18) . ?
C8 C9 1.33(2) . ?
C9 C10 1.415(14) . ?
C11 C12 1.294(16) . ?
C12 C13 1.32(2) . ?
C13 C14 1.378(19) . ?
C14 C15 1.330(15) . ?
C16 C17 1.349(12) . ?
C17 C18 1.331(14) . ?
C18 C19 1.377(13) . ?
C19 C20 1.365(11) . ?
C21 C22 1.357(14) . ?
C22 C23 1.350(15) . ?
C23 C24 1.408(16) . ?
C24 C25 1.373(12) . ?
C26 C27 1.452(14) . ?
C26 C28 1.496(13) . ?
